data_2300035
loop_
_publ_author_name
'Henry, Paul F.'
'Weller, Mark T.'
'Wilson, Chick C.'

_publ_section_title
;
 Determination of the cation distribution in Fe~2~Ni(PO~4~)~2~ using
 isotopic substitution and powder neutron diffraction
;
_journal_issue 6
_journal_name_full 'Journal of Applied Crystallography'
_journal_page_first 1361
_journal_page_last 1367
_journal_paper_doi 10.1107/S0021889803017515
_journal_volume 36
_journal_year 2003
_chemical_formula_sum 'Fe Ni0.5 O4 P'
_chemical_formula_weight 180.17
_chemical_name_systematic ' ?'
_space_group_IT_number 14
_symmetry_cell_setting monoclinic
_symmetry_space_group_name_Hall '-P 2ybc'
_symmetry_space_group_name_H-M 'P 1 21/c 1'
_cell_angle_alpha 90.0
_cell_angle_beta 90.8909(2)
_cell_angle_gamma 90.0
_cell_formula_units_Z 4
_cell_length_a 5.98701(2)
_cell_length_b 4.719891(17)
_cell_length_c 10.35657(4)
_cell_volume 292.6209(18)
_cod_data_source_file he0320.cif
_cod_data_source_block MULTI_phase_1
_cod_depositor_comments
;
The following automatic conversions were performed:
'_geom_bond_publ_flag' value 'N' changed to 'n' according to
'/home/saulius/struct/CIF-dictionaries/cif_core.dic' dictionary named
'cif_core.dic' version 2.4.1 from 2010-06-29 (60 times).

Automatic conversion script
Id: cif_fix_enum 1527 2010-12-29 10:47:43Z saulius 

The following automatic conversions were performed:

'_geom_bond_publ_flag' value 'N' changed to 'n' according to
/home/saulius/struct/CIF-dictionaries/cif_core.dic dictionary named
'cif_core.dic' version 2.4.1 from 2010-06-29 (60
times).

'_geom_angle_publ_flag' value 'N' changed to 'n' according
to /home/saulius/struct/CIF-dictionaries/cif_core.dic dictionary
named 'cif_core.dic' version 2.4.1 from 2010-06-29 (68 times).

Automatic conversion script
Id: cif_fix_values 1715 2011-07-08 13:25:40Z adriana 
;
_cod_original_cell_volume 292.62106
_cod_original_sg_symbol_H-M 'P 21/c'
_cod_original_formula_sum 'Fe1.00 Ni0.50 O4 P'
_cod_database_code 2300035

loop_
_symmetry_equiv_pos_site_id
_symmetry_equiv_pos_as_xyz
1 +x,+y,+z
2 -x,+y+1/2,-z+1/2
-1 -x,-y,-z
-2 +x,-y+1/2,+z+1/2

loop_
_atom_site_aniso_label
_atom_site_aniso_U_11
_atom_site_aniso_U_22
_atom_site_aniso_U_33
_atom_site_aniso_U_12
_atom_site_aniso_U_13
_atom_site_aniso_U_23
FE1 0.0121(5) 0.0071(5) 0.0096(5) 0.0011(5) 0.0013(4) 0.0006(5)
NI2 0.0121(5) 0.0071(5) 0.0096(5) 0.0011(5) 0.0013(4) 0.0006(5)
FE3 0.0082(3) 0.0098(4) 0.0080(3) 0.0008(3) 0.0013(3) 0.0005(3)
NI4 0.0082(3) 0.0098(4) 0.0080(3) 0.0008(3) 0.0013(3) 0.0005(3)
O5 0.0147(6) 0.0071(5) 0.0113(5) -0.0003(5) 0.0013(4) 0.0000(5)
O6 0.0144(5) 0.0102(6) 0.0080(5) -0.0003(4) 0.0004(4) 0.0001(4)
O7 0.0095(6) 0.0095(5) 0.0129(5) 0.0003(4) 0.0056(4) 0.0030(4)
O8 0.0092(5) 0.0092(5) 0.0101(5) 0.0008(4) -0.0006(4) 0.0020(4)
P9 0.0104(5) 0.0052(5) 0.0081(6) -0.0003(4) 0.0007(4) 0.0012(5)

loop_
_atom_site_label
_atom_site_fract_x
_atom_site_fract_y
_atom_site_fract_z
_atom_site_U_iso_or_equiv
_atom_site_thermal_displace_type
_atom_site_occupancy
_atom_site_type_symbol
FE1 0.5 0.0 0.0 0.0096 Uani 0.2903(14) FE
NI2 0.5 0.0 0.0 0.0096 Uani 0.7097(14) NI
FE3 0.23720(10) -0.02072(13) 0.28149(6) 0.00865 Uani 0.8548(7) FE
NI4 0.23720(10) -0.02072(13) 0.28149(6) 0.00865 Uani 0.1452(7) NI
O5 0.27786(15) 0.74901(18) 0.10184(9) 0.01102 Uani 1.0 O
O6 0.25519(16) 0.19028(19) 0.46003(9) 0.01087 Uani 1.0 O
O7 0.06694(14) 0.31659(18) 0.17867(9) 0.01059 Uani 1.0 O
O8 0.46974(15) 0.27493(19) 0.15953(9) 0.00951 Uani 1.0 O
P9 0.25937(17) 0.4263(2) 0.09766(9) 0.0079 Uani 1.0 P

loop_
_atom_type_symbol
FE
NI
O
P

loop_
_geom_angle_atom_site_label_1
_geom_angle_atom_site_label_2
_geom_angle_atom_site_label_3
_geom_angle_site_symmetry_1
_geom_angle_site_symmetry_3
_geom_angle
_geom_angle_publ_flag
O5 FE1 O5 1_545 -1_665 180.0 n
O5 FE1 O6 1_545 2_645 87.34(4) n
O5 FE1 O6 1_545 -2_565 92.66(4) n
O5 FE1 O8 1_545 1_555 83.68(4) n
O5 FE1 O8 1_545 -1_655 96.32(4) n
O5 FE1 O6 -1_665 2_645 92.66(4) n
O5 FE1 O6 -1_665 -2_565 87.34(4) n
O5 FE1 O8 -1_665 1_555 96.32(4) n
O5 FE1 O8 -1_665 -1_655 83.68(4) n
O6 FE1 O6 2_645 -2_565 180.0 n
O6 FE1 O8 2_645 1_555 109.92(3) n
O6 FE1 O8 2_645 -1_655 70.08(3) n
O6 FE1 O8 -2_565 1_555 70.08(3) n
O6 FE1 O8 -2_565 -1_655 109.92(3) n
O8 FE1 O8 1_555 -1_655 180.0 n
O5 NI2 O5 1_545 -1_665 180.0 n
O5 NI2 O6 1_545 2_645 87.34(4) n
O5 NI2 O6 1_545 -2_565 92.66(4) n
O5 NI2 O8 1_545 1_555 83.68(4) n
O5 NI2 O8 1_545 -1_655 96.32(4) n
O5 NI2 O6 -1_665 2_645 92.66(4) n
O5 NI2 O6 -1_665 -2_565 87.34(4) n
O5 NI2 O8 -1_665 1_555 96.32(4) n
O5 NI2 O8 -1_665 -1_655 83.68(4) n
O6 NI2 O6 2_645 -2_565 180.0 n
O6 NI2 O8 2_645 1_555 109.92(3) n
O6 NI2 O8 2_645 -1_655 70.08(3) n
O6 NI2 O8 -2_565 1_555 70.08(3) n
O6 NI2 O8 -2_565 -1_655 109.92(3) n
O8 NI2 O8 1_555 -1_655 180.0 n
O6 FE3 O7 1_555 2_545 91.97(4) n
O6 FE3 O8 1_555 2_645 85.99(4) n
O7 FE3 O8 2_545 2_645 121.35(4) n
O6 NI4 O7 1_555 2_545 91.97(4) n
O6 NI4 O8 1_555 2_645 85.99(4) n
O7 NI4 O8 2_545 2_645 121.35(4) n
FE1 O5 NI2 1_565 1_565 0.0 n
FE1 O5 P9 1_565 1_555 126.87(7) n
NI2 O5 P9 1_565 1_555 126.87(7) n
FE1 O6 NI2 2_655 2_655 0.0 n
FE1 O6 FE3 2_655 1_555 121.85(5) n
FE1 O6 NI4 2_655 1_555 121.85(5) n
FE1 O6 P9 2_655 -2_566 93.75(5) n
NI2 O6 FE3 2_655 1_555 121.85(5) n
NI2 O6 NI4 2_655 1_555 121.85(5) n
NI2 O6 P9 2_655 -2_566 93.75(5) n
FE3 O6 NI4 1_555 1_555 0.0 n
FE3 O6 P9 1_555 -2_566 130.54(6) n
NI4 O6 P9 1_555 -2_566 130.54(6) n
FE3 O7 NI4 2_555 2_555 0.0 n
FE3 O7 P9 2_555 1_555 132.24(6) n
NI4 O7 P9 2_555 1_555 132.24(6) n
FE1 O8 NI2 1_555 1_555 0.0 n
FE1 O8 FE3 1_555 2_655 115.56(4) n
FE1 O8 NI4 1_555 2_655 115.56(4) n
FE1 O8 P9 1_555 1_555 92.19(5) n
NI2 O8 FE3 1_555 2_655 115.56(4) n
NI2 O8 NI4 1_555 2_655 115.56(4) n
NI2 O8 P9 1_555 1_555 92.19(5) n
FE3 O8 NI4 2_655 2_655 0.0 n
FE3 O8 P9 2_655 1_555 124.96(6) n
NI4 O8 P9 2_655 1_555 124.96(6) n
O5 P9 O6 1_555 -2_565 112.69(7) n
O5 P9 O7 1_555 1_555 112.19(8) n
O5 P9 O8 1_555 1_555 112.55(8) n
O6 P9 O7 -2_565 1_555 112.89(7) n
O6 P9 O8 -2_565 1_555 102.56(7) n
O7 P9 O8 1_555 1_555 103.18(7) n

loop_
_geom_bond_atom_site_label_1
_geom_bond_atom_site_label_2
_geom_bond_site_symmetry_1
_geom_bond_site_symmetry_2
_geom_bond_distance
_geom_bond_publ_flag
FE1 O5 . 1_545 2.0804(9) n
FE1 O5 . -1_665 2.0804(9) n
FE1 O6 . 2_645 2.1066(9) n
FE1 O6 . -2_565 2.1066(9) n
FE1 O8 . 1_555 2.1109(9) n
FE1 O8 . -1_655 2.1109(9) n
FE1 P9 . 1_555 2.6819(10) n
FE1 P9 . -1_655 2.6819(10) n
NI2 O5 . 1_545 2.0804(9) n
NI2 O5 . -1_665 2.0804(9) n
NI2 O6 . 2_645 2.1066(9) n
NI2 O6 . -2_565 2.1066(9) n
NI2 O8 . 1_555 2.1109(9) n
NI2 O8 . -1_655 2.1109(9) n
NI2 P9 . 1_555 2.6819(10) n
NI2 P9 . -1_655 2.6819(10) n
FE3 O5 . 1_545 2.1717(11) n
FE3 O6 . 1_555 2.1015(11) n
FE3 O7 . 1_555 2.1619(11) n
FE3 O7 . 2_545 2.0246(10) n
FE3 O8 . 1_555 2.3528(11) n
FE3 O8 . 2_645 2.0853(11) n
FE3 P9 . 1_555 2.8465(11) n
NI4 O5 . 1_545 2.1718(11) n
NI4 O6 . 1_555 2.1015(11) n
NI4 O7 . 1_555 2.1619(11) n
NI4 O7 . 2_545 2.0246(10) n
NI4 O8 . 1_555 2.3528(11) n
NI4 O8 . 2_645 2.0853(11) n
NI4 P9 . 1_555 2.8465(11) n
O5 FE1 . 1_565 2.0804(9) n
O5 NI2 . 1_565 2.0804(9) n
O5 FE3 . 1_565 2.1717(11) n
O5 NI4 . 1_565 2.1718(11) n
O5 P9 . 1_555 1.5276(14) n
O6 FE1 . 2_655 2.1066(9) n
O6 NI2 . 2_655 2.1066(9) n
O6 FE3 . 1_555 2.1015(11) n
O6 NI4 . 1_555 2.1015(11) n
O6 P9 . -2_566 1.5277(14) n
O7 FE3 . 1_555 2.1619(11) n
O7 FE3 . 2_555 2.0246(10) n
O7 NI4 . 1_555 2.1619(11) n
O7 NI4 . 2_555 2.0246(10) n
O7 P9 . 1_555 1.5263(14) n
O8 FE1 . 1_555 2.1109(9) n
O8 NI2 . 1_555 2.1109(9) n
O8 FE3 . 1_555 2.3528(11) n
O8 FE3 . 2_655 2.0853(11) n
O8 NI4 . 1_555 2.3528(11) n
O8 NI4 . 2_655 2.0853(11) n
O8 P9 . 1_555 1.5756(14) n
P9 FE1 . 1_555 2.6819(10) n
P9 NI2 . 1_555 2.6819(10) n
P9 FE3 . 1_555 2.8465(11) n
P9 NI4 . 1_555 2.8465(11) n
P9 O5 . 1_555 1.5276(14) n
P9 O6 . -2_565 1.5277(14) n
P9 O7 . 1_555 1.5263(14) n
P9 O8 . 1_555 1.5756(14) n
